data_7237640
loop_
_publ_author_name
'Xu, Yuangang'
'Tian, Lili'
'Li, Dongxue'
'Wang, Pengcheng'
'Lu, Ming'

_publ_section_title
;
 A series of energetic cyclo-pentazolate salts: rapid synthesis,
 characterization, and promising performance
;
_journal_issue 20
_journal_name_full 'Journal of Materials Chemistry A'
_journal_page_first 12468
_journal_paper_doi 10.1039/C9TA01077G
_journal_volume 7
_journal_year 2019
_chemical_formula_moiety '0.25(K4 N20)'
_chemical_formula_sum 'K N5'
_chemical_formula_weight 109.15
_space_group_crystal_system orthorhombic
_space_group_IT_number 62
_space_group_name_Hall '-P 2ac 2n'
_space_group_name_H-M_alt 'P n m a'
_atom_sites_solution_primary dual
_audit_creation_date 2018-12-15
_audit_creation_method
;
Olex2 1.2
(compiled 2018.05.29 svn.r3508 for OlexSys, GUI svn.r5506)
;
_audit_update_record
;
2018-12-15 deposited with the CCDC.	2019-03-29 downloaded from the CCDC.
;
_cell_angle_alpha 90
_cell_angle_beta 90
_cell_angle_gamma 90
_cell_formula_units_Z 4
_cell_length_a 7.835(3)
_cell_length_b 6.304(2)
_cell_length_c 7.332(3)
_cell_measurement_reflns_used 1271
_cell_measurement_temperature 150
_cell_measurement_theta_max 26.233
_cell_measurement_theta_min 3.806
_cell_volume 362.1(2)
_computing_cell_refinement 'SAINT v8.34A (Bruker, 2013)'
_computing_data_reduction 'SAINT v8.34A (Bruker, 2013)'
_computing_molecular_graphics 'Olex2 (Dolomanov et al., 2009)'
_computing_publication_material 'Olex2 (Dolomanov et al., 2009)'
_computing_structure_refinement 'ShelXL (Sheldrick, 2015)'
_computing_structure_solution 'ShelXT (Sheldrick, 2015)'
_diffrn_ambient_temperature 150
_diffrn_measured_fraction_theta_full 0.992
_diffrn_measured_fraction_theta_max 0.993
_diffrn_measurement_device_type 'Bruker SMART'
_diffrn_radiation_type MoK\a
_diffrn_radiation_wavelength 0.71073
_diffrn_reflns_av_R_equivalents 0.0341
_diffrn_reflns_av_unetI/netI 0.0258
_diffrn_reflns_Laue_measured_fraction_full 0.992
_diffrn_reflns_Laue_measured_fraction_max 0.993
_diffrn_reflns_limit_h_max 9
_diffrn_reflns_limit_h_min -9
_diffrn_reflns_limit_k_max 7
_diffrn_reflns_limit_k_min -7
_diffrn_reflns_limit_l_max 9
_diffrn_reflns_limit_l_min -8
_diffrn_reflns_number 2236
_diffrn_reflns_point_group_measured_fraction_full 0.992
_diffrn_reflns_point_group_measured_fraction_max 0.993
_diffrn_reflns_theta_full 25.242
_diffrn_reflns_theta_max 26.275
_diffrn_reflns_theta_min 3.806
_exptl_absorpt_coefficient_mu 1.268
_exptl_absorpt_correction_T_max 0.7454
_exptl_absorpt_correction_T_min 0.5873
_exptl_absorpt_correction_type multi-scan
_exptl_absorpt_process_details
'SADABS-2014/5 (Bruker,2014/5) was used for absorption correction. wR2(int) was 0.0963 before and 0.0502 after correction. The Ratio of minimum to maximum transmission is 0.7879. The \l/2 correction factor is 0.00150.'
_exptl_crystal_colour colourless
_exptl_crystal_colour_primary colourless
_exptl_crystal_density_diffrn 2.002
_exptl_crystal_description block
_exptl_crystal_F_000 216
_exptl_crystal_size_max 0.19
_exptl_crystal_size_mid 0.12
_exptl_crystal_size_min 0.08
_refine_diff_density_max 0.309
_refine_diff_density_min -0.435
_refine_diff_density_rms 0.121
_refine_ls_extinction_method none
_refine_ls_goodness_of_fit_ref 1.089
_refine_ls_hydrogen_treatment undef
_refine_ls_matrix_type full
_refine_ls_number_parameters 31
_refine_ls_number_reflns 397
_refine_ls_number_restraints 0
_refine_ls_restrained_S_all 1.089
_refine_ls_R_factor_all 0.0260
_refine_ls_R_factor_gt 0.0246
_refine_ls_shift/su_max 0.001
_refine_ls_shift/su_mean 0.000
_refine_ls_structure_factor_coef Fsqd
_refine_ls_weighting_details 'w=1/[\s^2^(Fo^2^)+(0.0473P)^2^] where P=(Fo^2^+2Fc^2^)/3'
_refine_ls_weighting_scheme calc
_refine_ls_wR_factor_gt 0.0668
_refine_ls_wR_factor_ref 0.0676
_reflns_Friedel_coverage 0.000
_reflns_number_gt 370
_reflns_number_total 397
_reflns_threshold_expression 'I > 2\s(I)'
_cod_data_source_file c9ta01077g2.cif
_cod_data_source_block mo_1215-nlg-x-320_0m
_cod_database_code 7237640
_shelx_shelxl_version_number 2018/3
_shelx_space_group_comment
;
The symmetry employed for this shelxl refinement is uniquely defined
by the following loop, which should always be used as a source of
symmetry information in preference to the above space-group names.
They are only intended as comments.
;
_shelx_estimated_absorpt_t_max 0.905
_shelx_estimated_absorpt_t_min 0.795
_olex2_refinement_description
;
;
_olex2_submission_special_instructions 'No special instructions were received'

loop_
_space_group_symop_operation_xyz
'x, y, z'
'-x+1/2, -y, z+1/2'
'-x, y+1/2, -z'
'x+1/2, -y+1/2, -z+1/2'
'-x, -y, -z'
'x-1/2, y, -z-1/2'
'x, -y-1/2, z'
'-x-1/2, y-1/2, z-1/2'

loop_
_atom_site_label
_atom_site_type_symbol
_atom_site_fract_x
_atom_site_fract_y
_atom_site_fract_z
_atom_site_U_iso_or_equiv
_atom_site_adp_type
_atom_site_occupancy
_atom_site_site_symmetry_order
_atom_site_calc_flag
_atom_site_refinement_flags_posn
_atom_site_refinement_flags_adp
_atom_site_refinement_flags_occupancy
K1 K 0.57100(5) 0.750000 0.84635(6) 0.0141(2) Uani 1 2 d S T P
N3 N 0.2748(2) 0.250000 0.5221(2) 0.0190(4) Uani 1 2 d S T P
N2 N 0.32587(16) 0.41910(17) 0.61328(17) 0.0197(3) Uani 1 1 d . . .
N1 N 0.40757(15) 0.35431(17) 0.7588(2) 0.0199(4) Uani 1 1 d . . .

loop_
_atom_site_aniso_label
_atom_site_aniso_U_11
_atom_site_aniso_U_22
_atom_site_aniso_U_33
_atom_site_aniso_U_23
_atom_site_aniso_U_13
_atom_site_aniso_U_12
K1 0.0150(3) 0.0117(3) 0.0158(4) 0.000 0.00183(15) 0.000
N3 0.0182(8) 0.0239(9) 0.0149(9) 0.000 -0.0016(7) 0.000
N2 0.0190(6) 0.0159(6) 0.0242(7) 0.0020(5) 0.0008(5) 0.0023(5)
N1 0.0199(7) 0.0183(7) 0.0215(8) -0.0039(6) -0.0031(5) -0.0007(5)

loop_
_atom_type_symbol
_atom_type_description
_atom_type_scat_dispersion_real
_atom_type_scat_dispersion_imag
_atom_type_scat_source
K K 0.2009 0.2494 'International Tables Vol C Tables 4.2.6.8 and 6.1.1.4'
N N 0.0061 0.0033 'International Tables Vol C Tables 4.2.6.8 and 6.1.1.4'

loop_
_geom_angle_atom_site_label_1
_geom_angle_atom_site_label_2
_geom_angle_atom_site_label_3
_geom_angle
_geom_angle_site_symmetry_1
_geom_angle_site_symmetry_3
K1 K1 K1 102.87(3) 5_677 5_667
N3 K1 K1 128.531(17) 5_666 5_667
N3 K1 K1 128.531(17) 5_666 5_677
N3 K1 K1 60.70(2) 2_565 5_667
N3 K1 K1 60.70(2) 2_565 5_677
N3 K1 N3 139.54(5) 5_666 2_565
N3 K1 N2 72.42(4) 2_565 7_575
N3 K1 N2 72.41(4) 2_565 .
N3 K1 N2 76.44(4) 5_666 7_575
N3 K1 N2 76.44(4) 5_666 .
N3 K1 N1 149.97(4) 5_666 3_657
N3 K1 N1 149.97(4) 5_666 5_667
N2 K1 K1 128.39(3) . 5_677
N2 K1 K1 68.64(3) . 5_667
N2 K1 K1 64.60(3) 4_566 5_677
N2 K1 K1 134.01(3) 4_566 5_667
N2 K1 K1 68.64(3) 7_575 5_677
N2 K1 K1 134.01(3) 6_657 5_677
N2 K1 K1 64.60(3) 6_657 5_667
N2 K1 K1 128.39(3) 7_575 5_667
N2 K1 N3 125.27(3) 4_566 2_565
N2 K1 N3 125.27(3) 6_657 2_565
N2 K1 N3 79.18(4) 6_657 5_666
N2 K1 N3 79.18(4) 4_566 5_666
N2 K1 N2 89.94(4) 4_566 7_575
N2 K1 N2 154.75(2) 4_566 .
N2 K1 N2 154.75(2) 6_657 7_575
N2 K1 N2 78.11(5) . 7_575
N2 K1 N2 91.87(6) 4_566 6_657
N2 K1 N2 89.94(4) 6_657 .
N2 K1 N1 72.72(3) 4_566 3_657
N2 K1 N1 91.19(3) 4_566 5_667
N2 K1 N1 72.72(3) 6_657 5_667
N2 K1 N1 91.19(3) 6_657 3_657
N1 K1 K1 47.45(4) . 5_667
N1 K1 K1 69.16(3) 3_657 5_667
N1 K1 K1 132.84(4) . 5_677
N1 K1 K1 132.84(4) 7_575 5_667
N1 K1 K1 47.45(4) 7_575 5_677
N1 K1 K1 45.45(2) 3_657 5_677
N1 K1 K1 69.16(3) 5_667 5_677
N1 K1 K1 45.45(2) 5_667 5_667
N1 K1 N3 72.17(3) . 2_565
N1 K1 N3 88.74(4) . 5_666
N1 K1 N3 88.74(4) 7_575 5_666
N1 K1 N3 68.45(4) 3_657 2_565
N1 K1 N3 72.17(3) 7_575 2_565
N1 K1 N3 68.45(4) 5_667 2_565
N1 K1 N2 99.96(4) . 7_575
N1 K1 N2 132.43(3) 5_667 7_575
N1 K1 N2 23.10(3) . .
N1 K1 N2 162.20(4) 7_575 6_657
N1 K1 N2 72.89(4) 7_575 4_566
N1 K1 N2 113.33(3) 3_657 7_575
N1 K1 N2 99.96(4) 7_575 .
N1 K1 N2 72.89(4) . 6_657
N1 K1 N2 113.33(3) 5_667 .
N1 K1 N2 132.43(3) 3_657 .
N1 K1 N2 162.20(4) . 4_566
N1 K1 N2 23.10(3) 7_575 7_575
N1 K1 N1 92.90(4) 7_575 3_657
N1 K1 N1 25.55(4) 3_657 5_667
N1 K1 N1 120.27(6) . 7_575
N1 K1 N1 115.73(3) 7_575 5_667
N1 K1 N1 115.73(3) . 3_657
N1 K1 N1 92.90(4) . 5_667
K1 N3 K1 88.65(5) 5_666 2_564
N2 N3 K1 119.42(9) . 2_564
N2 N3 K1 109.78(9) . 5_666
N2 N3 K1 119.42(9) 7_565 2_564
N2 N3 K1 109.77(9) 7_565 5_666
N2 N3 N2 107.68(17) 7_565 .
K1 N2 K1 83.90(4) 6_557 .
N3 N2 K1 161.06(10) . .
N3 N2 K1 115.04(10) . 6_557
N1 N2 K1 118.50(9) . 6_557
N1 N2 K1 59.49(7) . .
N1 N2 N3 107.99(11) . .
K1 N1 K1 87.10(4) . 5_667
N2 N1 K1 152.85(10) . 5_667
N2 N1 K1 97.41(8) . .
N2 N1 N1 108.17(7) . 7_565
N1 N1 K1 77.22(2) 7_565 5_667
N1 N1 K1 150.13(3) 7_565 .

loop_
_geom_bond_atom_site_label_1
_geom_bond_atom_site_label_2
_geom_bond_distance
_geom_bond_site_symmetry_2
K1 K1 4.0310(12) 5_667
K1 K1 4.0310(12) 5_677
K1 N3 2.9597(19) 5_666
K1 N3 3.0002(19) 2_565
K1 N2 3.3106(14) .
K1 N2 2.9028(14) 4_566
K1 N2 2.9028(14) 6_657
K1 N2 3.3106(14) 7_575
K1 N1 2.8763(14) .
K1 N1 2.8763(14) 7_575
K1 N1 2.9735(19) 3_657
K1 N1 2.9735(19) 5_667
N3 N2 1.3203(15) 7_565
N3 N2 1.3203(15) .
N2 N1 1.3097(19) .
N1 N1 1.315(2) 7_565
